data_4035995
loop_
_publ_author_name
'Cao, Jun'
'Yang, Fan'
'Sun, Jing'
'Huang, Ying'
'Yan, Chao-Guo'

_publ_section_title
;
 Construction of Unique Eight- or Nine-Membered Polyheterocyclic Systems
 via Multicomponent Reaction of l-Proline, Alkyl Propiolate, and Isatin.
;
_journal_issue 2
_journal_name_full 'The Journal of organic chemistry'
_journal_page_first 622
_journal_page_last 635
_journal_paper_doi 10.1021/acs.joc.8b02457
_journal_volume 84
_journal_year 2019
_chemical_formula_moiety 'C28 H28 N2 O5'
_chemical_formula_sum 'C28 H28 N2 O5'
_chemical_formula_weight 472.52
_space_group_IT_number 14
_space_group_name_Hall '-P 2ybc'
_space_group_name_H-M_alt 'P 1 21/c 1'
_symmetry_cell_setting monoclinic
_symmetry_space_group_name_Hall '-P 2ybc'
_symmetry_space_group_name_H-M 'P 1 21/c 1'
_atom_sites_solution_hydrogens geom
_atom_sites_solution_primary direct
_atom_sites_solution_secondary difmap
_audit_creation_method SHELXL-97
_cell_angle_alpha 90.00
_cell_angle_beta 101.551(3)
_cell_angle_gamma 90.00
_cell_formula_units_Z 4
_cell_length_a 7.6659(8)
_cell_length_b 21.313(2)
_cell_length_c 15.1393(16)
_cell_measurement_reflns_used 9993
_cell_measurement_temperature 296(2)
_cell_measurement_theta_max 27.03
_cell_measurement_theta_min 2.35
_cell_volume 2423.4(4)
_computing_cell_refinement 'Bruker SMART'
_computing_data_collection 'Bruker SMART'
_computing_data_reduction 'Bruker SAINT'
_computing_molecular_graphics 'Bruker SHELXTL'
_computing_publication_material 'Bruker SHELXTL'
_computing_structure_refinement 'SHELXL-97 (Sheldrick, 2008)'
_computing_structure_solution 'SHELXS-97 (Sheldrick, 2008)'
_diffrn_ambient_temperature 296(2)
_diffrn_measured_fraction_theta_full 0.994
_diffrn_measured_fraction_theta_max 0.994
_diffrn_measurement_device_type 'CCD area detector'
_diffrn_measurement_method 'phi and omega scans'
_diffrn_radiation_monochromator graphite
_diffrn_radiation_source 'fine-focus sealed tube'
_diffrn_radiation_type MoK\a
_diffrn_radiation_wavelength 0.71073
_diffrn_reflns_av_R_equivalents 0.0751
_diffrn_reflns_av_sigmaI/netI 0.0556
_diffrn_reflns_limit_h_max 9
_diffrn_reflns_limit_h_min -9
_diffrn_reflns_limit_k_max 27
_diffrn_reflns_limit_k_min -27
_diffrn_reflns_limit_l_max 19
_diffrn_reflns_limit_l_min -19
_diffrn_reflns_number 36079
_diffrn_reflns_theta_full 27.59
_diffrn_reflns_theta_max 27.59
_diffrn_reflns_theta_min 1.67
_exptl_absorpt_coefficient_mu 0.089
_exptl_absorpt_correction_T_max 0.981
_exptl_absorpt_correction_T_min 0.972
_exptl_absorpt_correction_type multi-scan
_exptl_absorpt_process_details sadabs
_exptl_crystal_colour colorless
_exptl_crystal_density_diffrn 1.295
_exptl_crystal_density_method 'not measured'
_exptl_crystal_description block
_exptl_crystal_F_000 1000
_exptl_crystal_size_max 0.32
_exptl_crystal_size_mid 0.28
_exptl_crystal_size_min 0.22
_refine_diff_density_max 0.462
_refine_diff_density_min -0.315
_refine_diff_density_rms 0.080
_refine_ls_extinction_method none
_refine_ls_goodness_of_fit_ref 1.057
_refine_ls_hydrogen_treatment constr
_refine_ls_matrix_type full
_refine_ls_number_parameters 330
_refine_ls_number_reflns 5575
_refine_ls_number_restraints 0
_refine_ls_restrained_S_all 1.057
_refine_ls_R_factor_all 0.1117
_refine_ls_R_factor_gt 0.0620
_refine_ls_shift/su_max 0.000
_refine_ls_shift/su_mean 0.000
_refine_ls_structure_factor_coef Fsqd
_refine_ls_weighting_details 'calc w=1/[\s^2^(Fo^2^)+(0.0808P)^2^+0.7081P] where P=(Fo^2^+2Fc^2^)/3'
_refine_ls_weighting_scheme calc
_refine_ls_wR_factor_gt 0.1447
_refine_ls_wR_factor_ref 0.1719
_reflns_number_gt 3541
_reflns_number_total 5575
_reflns_threshold_expression >2sigma(I)
_cod_data_source_file jo8b02457_si_003.cif
_cod_data_source_block 4b
_cod_depositor_comments
;
The following automatic conversions were performed:

data item '_symmetry_cell_setting' value 'Monoclinic' was changed to
'monoclinic' in accordance with the
/home/data/users/saulius/crontab/automatic-downloads/current/ACS/lib/dictionaries/cif_core.dic
dictionary named 'cif_core.dic' version 2.4.2 last updated on
2011-04-26.

Automatic conversion script
Id: cif_fix_values 6909 2019-04-08 15:41:33Z antanas 
;
_cod_original_cell_volume 2423.4(5)
_cod_original_sg_symbol_H-M 'P 21/c'
_cod_database_code 4035995

loop_
_symmetry_equiv_pos_as_xyz
'x, y, z'
'-x, y+1/2, -z+1/2'
'-x, -y, -z'
'x, -y-1/2, z-1/2'

loop_
_atom_site_label
_atom_site_type_symbol
_atom_site_fract_x
_atom_site_fract_y
_atom_site_fract_z
_atom_site_U_iso_or_equiv
_atom_site_adp_type
_atom_site_occupancy
_atom_site_symmetry_multiplicity
_atom_site_calc_flag
_atom_site_refinement_flags
_atom_site_disorder_assembly
_atom_site_disorder_group
C1 C 0.6911(3) 0.17350(12) 0.69054(19) 0.0579(7) Uani 1 1 d . . .
H1 H 0.7037 0.1922 0.6367 0.069 Uiso 1 1 calc R . .
C2 C 0.5993(4) 0.11708(13) 0.6884(2) 0.0717(8) Uani 1 1 d . . .
H2 H 0.5491 0.0987 0.6335 0.086 Uiso 1 1 calc R . .
C3 C 0.5830(4) 0.08890(15) 0.7667(3) 0.0826(11) Uani 1 1 d . . .
H3 H 0.5224 0.0510 0.7651 0.099 Uiso 1 1 calc R . .
C4 C 0.6540(4) 0.11532(16) 0.8468(3) 0.0792(10) Uani 1 1 d . . .
H4 H 0.6434 0.0953 0.9001 0.095 Uiso 1 1 calc R . .
C5 C 0.7438(4) 0.17281(14) 0.84994(19) 0.0623(8) Uani 1 1 d . . .
H5 H 0.7901 0.1914 0.9053 0.075 Uiso 1 1 calc R . .
C6 C 0.7636(3) 0.20203(11) 0.77099(16) 0.0464(6) Uani 1 1 d . . .
C7 C 0.8661(3) 0.26259(11) 0.77278(18) 0.0549(6) Uani 1 1 d . . .
H7A H 0.9186 0.2727 0.8349 0.066 Uiso 1 1 calc R . .
H7B H 0.9626 0.2564 0.7409 0.066 Uiso 1 1 calc R . .
C8 C 0.6374(3) 0.34479(10) 0.78046(14) 0.0391(5) Uani 1 1 d . . .
C9 C 0.6990(4) 0.37334(12) 0.86327(16) 0.0563(7) Uani 1 1 d . . .
H9 H 0.8189 0.3709 0.8904 0.068 Uiso 1 1 calc R . .
C10 C 0.5826(4) 0.40503(13) 0.90482(17) 0.0639(8) Uani 1 1 d . . .
H10 H 0.6256 0.4239 0.9603 0.077 Uiso 1 1 calc R . .
C11 C 0.4040(4) 0.40985(11) 0.86731(17) 0.0541(7) Uani 1 1 d . . .
C12 C 0.2784(5) 0.44815(14) 0.9106(2) 0.0830(10) Uani 1 1 d . . .
H12A H 0.3074 0.4425 0.9748 0.125 Uiso 1 1 calc R . .
H12B H 0.1583 0.4346 0.8880 0.125 Uiso 1 1 calc R . .
H12C H 0.2896 0.4917 0.8965 0.125 Uiso 1 1 calc R . .
C13 C 0.3423(3) 0.37896(9) 0.78666(15) 0.0412(5) Uani 1 1 d . . .
H13 H 0.2214 0.3803 0.7611 0.049 Uiso 1 1 calc R . .
C14 C 0.4569(3) 0.34585(9) 0.74281(13) 0.0327(5) Uani 1 1 d . . .
C15 C 0.7612(3) 0.33412(10) 0.64687(15) 0.0376(5) Uani 1 1 d . . .
C16 C 0.6667(3) 0.39423(9) 0.61289(13) 0.0340(5) Uani 1 1 d . . .
C17 C 0.7795(3) 0.44858(10) 0.60480(14) 0.0393(5) Uani 1 1 d . . .
C18 C 1.0731(3) 0.48878(12) 0.6381(2) 0.0637(8) Uani 1 1 d . . .
H18A H 1.0757 0.4968 0.5760 0.096 Uiso 1 1 calc R . .
H18B H 1.1898 0.4769 0.6696 0.096 Uiso 1 1 calc R . .
H18C H 1.0360 0.5260 0.6650 0.096 Uiso 1 1 calc R . .
C19 C 0.4924(3) 0.39950(9) 0.57512(13) 0.0332(5) Uani 1 1 d . . .
H19 H 0.4584 0.4354 0.5411 0.040 Uiso 1 1 calc R . .
C20 C 0.3814(2) 0.31510(9) 0.65430(13) 0.0300(4) Uani 1 1 d . . .
C21 C 0.3230(3) 0.25577(9) 0.65230(13) 0.0335(5) Uani 1 1 d . . .
H21 H 0.3377 0.2371 0.7088 0.040 Uiso 1 1 calc R . .
C22 C 0.2403(3) 0.21456(9) 0.57788(14) 0.0363(5) Uani 1 1 d . . .
C23 C 0.1353(3) 0.15998(11) 0.60174(18) 0.0490(6) Uani 1 1 d . A .
C24 C 0.0932(5) 0.08833(15) 0.7103(2) 0.0591(12) Uani 0.754(6) 1 d P A 1
H24A H -0.0342 0.0900 0.7021 0.089 Uiso 0.754(6) 1 calc PR A 1
H24B H 0.1436 0.0786 0.7720 0.089 Uiso 0.754(6) 1 calc PR A 1
H24C H 0.1261 0.0564 0.6719 0.089 Uiso 0.754(6) 1 calc PR A 1
C24' C 0.017(2) 0.0625(6) 0.5934(11) 0.097(6) Uani 0.246(6) 1 d P A 2
H24D H 0.1307 0.0434 0.6143 0.146 Uiso 0.246(6) 1 calc PR A 2
H24E H -0.0568 0.0350 0.5514 0.146 Uiso 0.246(6) 1 calc PR A 2
H24F H -0.0395 0.0701 0.6437 0.146 Uiso 0.246(6) 1 calc PR A 2
C25 C 0.2600(3) 0.21641(11) 0.49271(15) 0.0442(6) Uani 1 1 d . . .
H25 H 0.2007 0.1856 0.4547 0.053 Uiso 1 1 calc R . .
C26 C 0.3664(3) 0.26233(12) 0.45100(15) 0.0495(6) Uani 1 1 d . . .
H26A H 0.3972 0.2439 0.3975 0.059 Uiso 1 1 calc R . .
H26B H 0.4761 0.2718 0.4932 0.059 Uiso 1 1 calc R . .
C27 C 0.2618(3) 0.32294(11) 0.42539(14) 0.0469(6) Uani 1 1 d . . .
H27A H 0.3343 0.3520 0.3990 0.056 Uiso 1 1 calc R . .
H27B H 0.1560 0.3137 0.3803 0.056 Uiso 1 1 calc R . .
C28 C 0.2078(3) 0.35347(10) 0.50576(14) 0.0386(5) Uani 1 1 d . . .
H28A H 0.1617 0.3952 0.4894 0.046 Uiso 1 1 calc R . .
H28B H 0.1140 0.3291 0.5238 0.046 Uiso 1 1 calc R . .
N1 N 0.7573(2) 0.31622(8) 0.73214(12) 0.0407(4) Uani 1 1 d . . .
N2 N 0.3609(2) 0.35782(7) 0.58162(11) 0.0318(4) Uani 1 1 d . . .
O1 O 0.8431(2) 0.30503(8) 0.59874(12) 0.0586(5) Uani 1 1 d . . .
O2 O 0.7307(2) 0.49733(8) 0.56827(14) 0.0718(6) Uani 1 1 d . . .
O3 O 0.9495(2) 0.43869(8) 0.64382(12) 0.0575(5) Uani 1 1 d . . .
O4 O 0.0415(3) 0.12699(10) 0.54527(14) 0.0861(7) Uani 1 1 d . . .
O5 O 0.1593(2) 0.14816(8) 0.68732(12) 0.0597(5) Uani 1 1 d . . .

loop_
_atom_site_aniso_label
_atom_site_aniso_U_11
_atom_site_aniso_U_22
_atom_site_aniso_U_33
_atom_site_aniso_U_23
_atom_site_aniso_U_13
_atom_site_aniso_U_12
C1 0.0574(16) 0.0514(15) 0.0636(18) 0.0102(13) 0.0088(13) 0.0161(12)
C2 0.0573(17) 0.0501(17) 0.103(2) -0.0049(17) 0.0054(16) 0.0148(13)
C3 0.0532(17) 0.0549(19) 0.144(4) 0.029(2) 0.030(2) 0.0177(14)
C4 0.069(2) 0.077(2) 0.104(3) 0.049(2) 0.047(2) 0.0333(17)
C5 0.0580(16) 0.0729(19) 0.0593(17) 0.0193(14) 0.0196(13) 0.0341(14)
C6 0.0395(12) 0.0452(13) 0.0536(15) 0.0136(11) 0.0071(11) 0.0207(10)
C7 0.0405(13) 0.0526(14) 0.0630(16) 0.0131(13) -0.0099(11) 0.0141(11)
C8 0.0453(13) 0.0344(11) 0.0333(12) 0.0042(9) -0.0028(10) -0.0017(9)
C9 0.0622(16) 0.0590(16) 0.0395(14) -0.0037(12) -0.0094(12) -0.0112(13)
C10 0.095(2) 0.0579(16) 0.0364(14) -0.0154(12) 0.0062(14) -0.0176(15)
C11 0.084(2) 0.0361(13) 0.0476(15) -0.0068(11) 0.0257(14) -0.0084(12)
C12 0.129(3) 0.0534(17) 0.082(2) -0.0215(16) 0.058(2) -0.0078(17)
C13 0.0523(13) 0.0321(11) 0.0405(13) 0.0031(10) 0.0126(10) -0.0004(10)
C14 0.0403(12) 0.0272(10) 0.0291(11) 0.0027(8) 0.0034(9) -0.0007(8)
C15 0.0282(11) 0.0351(11) 0.0483(13) 0.0035(10) 0.0047(10) -0.0026(9)
C16 0.0323(11) 0.0336(11) 0.0343(11) 0.0031(9) 0.0020(8) -0.0040(8)
C17 0.0323(11) 0.0395(12) 0.0425(12) 0.0057(10) -0.0015(9) -0.0038(9)
C18 0.0400(14) 0.0524(15) 0.092(2) 0.0072(14) -0.0017(13) -0.0166(11)
C19 0.0343(11) 0.0297(10) 0.0333(11) 0.0039(8) 0.0013(9) -0.0031(8)
C20 0.0270(10) 0.0323(10) 0.0297(10) 0.0023(8) 0.0031(8) 0.0020(8)
C21 0.0352(11) 0.0344(11) 0.0304(11) 0.0032(8) 0.0056(8) -0.0004(8)
C22 0.0348(11) 0.0328(11) 0.0405(12) -0.0033(9) 0.0056(9) -0.0033(8)
C23 0.0458(14) 0.0379(13) 0.0661(18) -0.0022(12) 0.0176(12) -0.0035(10)
C24 0.062(2) 0.044(2) 0.070(3) 0.0201(17) 0.0109(18) -0.0156(16)
C24' 0.106(11) 0.071(9) 0.125(13) 0.001(8) 0.047(10) -0.048(8)
C25 0.0485(13) 0.0411(13) 0.0430(13) -0.0104(10) 0.0092(10) -0.0091(10)
C26 0.0537(14) 0.0607(15) 0.0373(12) -0.0102(11) 0.0166(11) -0.0115(12)
C27 0.0439(13) 0.0608(15) 0.0324(12) 0.0069(11) -0.0011(10) -0.0193(11)
C28 0.0282(10) 0.0444(12) 0.0385(12) 0.0096(10) -0.0049(9) -0.0040(9)
N1 0.0352(10) 0.0395(10) 0.0427(11) 0.0059(8) -0.0033(8) 0.0076(8)
N2 0.0282(9) 0.0335(9) 0.0307(9) 0.0061(7) -0.0012(7) -0.0027(7)
O1 0.0563(10) 0.0511(10) 0.0766(12) 0.0065(9) 0.0332(10) 0.0098(8)
O2 0.0467(10) 0.0498(11) 0.1066(16) 0.0381(10) -0.0139(10) -0.0110(8)
O3 0.0339(9) 0.0456(9) 0.0848(13) 0.0182(9) -0.0080(8) -0.0107(7)
O4 0.1149(17) 0.0805(14) 0.0642(13) -0.0195(11) 0.0210(12) -0.0635(13)
O5 0.0693(12) 0.0502(10) 0.0546(11) 0.0121(8) 0.0003(9) -0.0252(8)

loop_
_atom_type_symbol
_atom_type_description
_atom_type_scat_dispersion_real
_atom_type_scat_dispersion_imag
_atom_type_scat_source
C C 0.0033 0.0016 'International Tables Vol C Tables 4.2.6.8 and 6.1.1.4'
H H 0.0000 0.0000 'International Tables Vol C Tables 4.2.6.8 and 6.1.1.4'
N N 0.0061 0.0033 'International Tables Vol C Tables 4.2.6.8 and 6.1.1.4'
O O 0.0106 0.0060 'International Tables Vol C Tables 4.2.6.8 and 6.1.1.4'

loop_
_geom_angle_atom_site_label_1
_geom_angle_atom_site_label_2
_geom_angle_atom_site_label_3
_geom_angle
C6 C1 C2 121.0(3)
C6 C1 H1 119.5
C2 C1 H1 119.5
C3 C2 C1 119.9(3)
C3 C2 H2 120.1
C1 C2 H2 120.1
C4 C3 C2 120.6(3)
C4 C3 H3 119.7
C2 C3 H3 119.7
C3 C4 C5 120.1(3)
C3 C4 H4 119.9
C5 C4 H4 119.9
C6 C5 C4 120.2(3)
C6 C5 H5 119.9
C4 C5 H5 119.9
C1 C6 C5 118.1(3)
C1 C6 C7 120.7(2)
C5 C6 C7 121.1(3)
N1 C7 C6 113.99(18)
N1 C7 H7A 108.8
C6 C7 H7A 108.8
N1 C7 H7B 108.8
C6 C7 H7B 108.8
H7A C7 H7B 107.7
C14 C8 C9 119.7(2)
C14 C8 N1 119.37(18)
C9 C8 N1 120.9(2)
C10 C9 C8 119.7(2)
C10 C9 H9 120.1
C8 C9 H9 120.1
C9 C10 C11 122.2(2)
C9 C10 H10 118.9
C11 C10 H10 118.9
C10 C11 C13 117.7(2)
C10 C11 C12 122.0(3)
C13 C11 C12 120.3(3)
C11 C12 H12A 109.5
C11 C12 H12B 109.5
H12A C12 H12B 109.5
C11 C12 H12C 109.5
H12A C12 H12C 109.5
H12B C12 H12C 109.5
C11 C13 C14 121.6(2)
C11 C13 H13 119.2
C14 C13 H13 119.2
C8 C14 C13 118.98(19)
C8 C14 C20 122.32(18)
C13 C14 C20 118.64(18)
O1 C15 N1 122.57(19)
O1 C15 C16 119.7(2)
N1 C15 C16 117.65(18)
C19 C16 C17 116.73(18)
C19 C16 C15 125.57(18)
C17 C16 C15 116.66(17)
O2 C17 O3 121.79(19)
O2 C17 C16 126.01(19)
O3 C17 C16 112.21(18)
O3 C18 H18A 109.5
O3 C18 H18B 109.5
H18A C18 H18B 109.5
O3 C18 H18C 109.5
H18A C18 H18C 109.5
H18B C18 H18C 109.5
C16 C19 N2 126.87(19)
C16 C19 H19 116.6
N2 C19 H19 116.6
C21 C20 N2 127.32(18)
C21 C20 C14 120.01(17)
N2 C20 C14 112.15(16)
C20 C21 C22 132.28(19)
C20 C21 H21 113.9
C22 C21 H21 113.9
C25 C22 C21 127.69(19)
C25 C22 C23 115.32(19)
C21 C22 C23 116.70(19)
O4 C23 O5 122.2(2)
O4 C23 C22 123.1(2)
O5 C23 C22 114.6(2)
O5 C24 H24A 109.5
O5 C24 H24B 109.5
O5 C24 H24C 109.5
O4 C24' H24D 109.5
O4 C24' H24E 109.5
H24D C24' H24E 109.5
O4 C24' H24F 109.5
H24D C24' H24F 109.5
H24E C24' H24F 109.5
C22 C25 C26 127.4(2)
C22 C25 H25 116.3
C26 C25 H25 116.3
C25 C26 C27 110.98(19)
C25 C26 H26A 109.4
C27 C26 H26A 109.4
C25 C26 H26B 109.4
C27 C26 H26B 109.4
H26A C26 H26B 108.0
C28 C27 C26 111.99(18)
C28 C27 H27A 109.2
C26 C27 H27A 109.2
C28 C27 H27B 109.2
C26 C27 H27B 109.2
H27A C27 H27B 107.9
N2 C28 C27 110.61(17)
N2 C28 H28A 109.5
C27 C28 H28A 109.5
N2 C28 H28B 109.5
C27 C28 H28B 109.5
H28A C28 H28B 108.1
C15 N1 C8 120.70(17)
C15 N1 C7 119.89(19)
C8 N1 C7 119.16(19)
C19 N2 C20 120.53(16)
C19 N2 C28 118.10(16)
C20 N2 C28 120.96(16)
C17 O3 C18 116.83(18)
C23 O4 C24' 106.6(6)
C23 O5 C24 115.3(2)

loop_
_geom_bond_atom_site_label_1
_geom_bond_atom_site_label_2
_geom_bond_distance
C1 C6 1.375(4)
C1 C2 1.391(4)
C1 H1 0.9300
C2 C3 1.356(5)
C2 H2 0.9300
C3 C4 1.349(5)
C3 H3 0.9300
C4 C5 1.401(5)
C4 H4 0.9300
C5 C6 1.383(3)
C5 H5 0.9300
C6 C7 1.509(3)
C7 N1 1.475(3)
C7 H7A 0.9700
C7 H7B 0.9700
C8 C14 1.387(3)
C8 C9 1.389(3)
C8 N1 1.422(3)
C9 C10 1.369(4)
C9 H9 0.9300
C10 C11 1.377(4)
C10 H10 0.9300
C11 C13 1.384(3)
C11 C12 1.508(4)
C12 H12A 0.9600
C12 H12B 0.9600
C12 H12C 0.9600
C13 C14 1.394(3)
C13 H13 0.9300
C14 C20 1.500(3)
C15 O1 1.222(3)
C15 N1 1.352(3)
C15 C16 1.510(3)
C16 C19 1.349(3)
C16 C17 1.465(3)
C17 O2 1.201(3)
C17 O3 1.336(3)
C18 O3 1.441(3)
C18 H18A 0.9600
C18 H18B 0.9600
C18 H18C 0.9600
C19 N2 1.362(2)
C19 H19 0.9300
C20 C21 1.340(3)
C20 N2 1.413(2)
C21 C22 1.469(3)
C21 H21 0.9300
C22 C25 1.328(3)
C22 C23 1.499(3)
C23 O4 1.223(3)
C23 O5 1.296(3)
C24 O5 1.440(3)
C24 H24A 0.9600
C24 H24B 0.9600
C24 H24C 0.9600
C24' O4 1.585(13)
C24' H24D 0.9600
C24' H24E 0.9600
C24' H24F 0.9600
C25 C26 1.493(3)
C25 H25 0.9300
C26 C27 1.529(3)
C26 H26A 0.9700
C26 H26B 0.9700
C27 C28 1.509(3)
C27 H27A 0.9700
C27 H27B 0.9700
C28 N2 1.471(2)
C28 H28A 0.9700
C28 H28B 0.9700
